data_7160614
loop_
_publ_author_name
'Patel, Raj Naresh'
'Patel, Dharmik Mahendra'
'Thakur, Dinesh Gopichand'
'Rathod, Nileshkumar B.'
'Patel, Sachinkumar D.'
'Sonawane, Mahesh A.'
'Ghosh, Subhash Chandra'

_publ_section_title
;
 Synthesis of benzo[<i>d</i>,<i>e</i>]quinoline-spiro-succinimides
 <i>via</i> rhodium-catalyzed C-H activation/annulation of
 1-naphthylamides with maleimides.
;
_journal_issue 29
_journal_name_full 'Organic &amp; biomolecular chemistry'
_journal_page_first 6897
_journal_page_last 6902
_journal_paper_doi 10.1039/d5ob00825e
_journal_volume 23
_journal_year 2025
_chemical_formula_moiety 'C29 H23 N3 O2'
_chemical_formula_sum 'C29 H23 N3 O2'
_chemical_formula_weight 445.50
_space_group_crystal_system monoclinic
_space_group_IT_number 4
_space_group_name_Hall 'P 2yb'
_space_group_name_H-M_alt 'P 1 21 1'
_atom_sites_solution_hydrogens geom
_audit_creation_date 2023-08-10
_audit_creation_method
;
Olex2 1.2
(compiled 2018.05.29 svn.r3508 for OlexSys, GUI svn.r5506)
;
_audit_update_record
;
2023-09-05 deposited with the CCDC.	2025-06-30 downloaded from the CCDC.
;
_cell_angle_alpha 90
_cell_angle_beta 100.470(2)
_cell_angle_gamma 90
_cell_formula_units_Z 2
_cell_length_a 11.6874(5)
_cell_length_b 7.3297(3)
_cell_length_c 15.2220(7)
_cell_measurement_reflns_used 9960
_cell_measurement_temperature 273(2)
_cell_measurement_theta_max 24.655
_cell_measurement_theta_min 2.422
_cell_volume 1282.28(10)
_computing_cell_refinement 'SAINT V8.40B (?, 2016)'
_computing_data_reduction 'SAINT V8.40B (?, 2016)'
_computing_molecular_graphics 'Olex2 (Dolomanov et al., 2009)'
_computing_publication_material 'Olex2 (Dolomanov et al., 2009)'
_computing_structure_refinement 'ShelXL (Sheldrick, 2015)'
_computing_structure_solution 'SHELXT 2018/2 (Sheldrick, 2018)'
_diffrn_ambient_temperature 273.15
_diffrn_measured_fraction_theta_full 0.999
_diffrn_measured_fraction_theta_max 0.999
_diffrn_measurement_device_type 'Bruker D8 QUEST'
_diffrn_radiation_type MoK\a
_diffrn_radiation_wavelength 0.71073
_diffrn_reflns_av_R_equivalents 0.0596
_diffrn_reflns_av_unetI/netI 0.0284
_diffrn_reflns_Laue_measured_fraction_full 0.999
_diffrn_reflns_Laue_measured_fraction_max 0.999
_diffrn_reflns_limit_h_max 13
_diffrn_reflns_limit_h_min -13
_diffrn_reflns_limit_k_max 8
_diffrn_reflns_limit_k_min -8
_diffrn_reflns_limit_l_max 18
_diffrn_reflns_limit_l_min -18
_diffrn_reflns_number 43802
_diffrn_reflns_point_group_measured_fraction_full 0.999
_diffrn_reflns_point_group_measured_fraction_max 0.999
_diffrn_reflns_theta_full 24.998
_diffrn_reflns_theta_max 24.998
_diffrn_reflns_theta_min 2.028
_exptl_absorpt_coefficient_mu 0.074
_exptl_absorpt_correction_T_max 0.7455
_exptl_absorpt_correction_T_min 0.6569
_exptl_absorpt_correction_type multi-scan
_exptl_absorpt_process_details
'SADABS-2016/2 (Bruker,2016/2) was used for absorption correction. wR2(int) was 0.1069 before and 0.0680 after correction. The Ratio of minimum to maximum transmission is 0.8812. The \l/2 correction factor is Not present.'
_exptl_crystal_colour yellow
_exptl_crystal_colour_primary yellow
_exptl_crystal_density_diffrn 1.154
_exptl_crystal_description plate
_exptl_crystal_F_000 468
_exptl_crystal_size_max 0.21
_exptl_crystal_size_mid 0.11
_exptl_crystal_size_min 0.05
_refine_diff_density_max 0.098
_refine_diff_density_min -0.131
_refine_diff_density_rms 0.027
_refine_ls_abs_structure_details
;
 Flack x determined using 1724 quotients [(I+)-(I-)]/[(I+)+(I-)]
 (Parsons, Flack and Wagner, Acta Cryst. B69 (2013) 249-259).
;
_refine_ls_abs_structure_Flack 0.4(5)
_refine_ls_extinction_method none
_refine_ls_goodness_of_fit_ref 1.058
_refine_ls_hydrogen_treatment constr
_refine_ls_matrix_type full
_refine_ls_number_parameters 310
_refine_ls_number_reflns 4510
_refine_ls_number_restraints 1
_refine_ls_restrained_S_all 1.058
_refine_ls_R_factor_all 0.0391
_refine_ls_R_factor_gt 0.0330
_refine_ls_shift/su_max 0.002
_refine_ls_shift/su_mean 0.000
_refine_ls_structure_factor_coef Fsqd
_refine_ls_weighting_details 'w=1/[\s^2^(Fo^2^)+(0.0500P)^2^+0.1030P] where P=(Fo^2^+2Fc^2^)/3'
_refine_ls_weighting_scheme calc
_refine_ls_wR_factor_gt 0.0884
_refine_ls_wR_factor_ref 0.0931
_reflns_Friedel_coverage 0.843
_reflns_Friedel_fraction_full 1.000
_reflns_Friedel_fraction_max 1.000
_reflns_number_gt 4027
_reflns_number_total 4510
_reflns_threshold_expression 'I > 2\s(I)'
_cod_data_source_file d5ob00825e2.cif
_cod_data_source_block sgrp_pc_382_0ma_a
_cod_depositor_comments 'Adding full bibliography for 7160614--7160616.cif.'
_cod_database_code 7160614
_shelx_shelxl_version_number 2018/3
_shelx_space_group_comment
;
The symmetry employed for this shelxl refinement is uniquely defined
by the following loop, which should always be used as a source of
symmetry information in preference to the above space-group names.
They are only intended as comments.
;
_shelx_estimated_absorpt_t_max 0.996
_shelx_estimated_absorpt_t_min 0.985
_olex2_refinement_description
;
1. Fixed Uiso
 At 1.2 times of:
  All C(H) groups, All C(H,H) groups
 At 1.5 times of:
  All C(H,H,H) groups
2.a Secondary CH2 refined with riding coordinates:
 C14(H14A,H14B)
2.b Aromatic/amide H refined with riding coordinates:
 C1(H1), C2(H2), C10(H10), C18(H18), C19(H19), C20(H20), C21(H21), C22(H22),
 C24(H24), C25(H25), C26(H26), C28(H28)
2.c Idealised Me refined as rotating group:
 C12(H12A,H12B,H12C), C13(H13A,H13B,H13C), C29(H29A,H29B,H29C)
;
_olex2_submission_special_instructions 'No special instructions were received'

loop_
_space_group_symop_operation_xyz
'x, y, z'
'-x, y+1/2, -z'

loop_
_atom_site_label
_atom_site_type_symbol
_atom_site_fract_x
_atom_site_fract_y
_atom_site_fract_z
_atom_site_U_iso_or_equiv
_atom_site_adp_type
_atom_site_occupancy
_atom_site_site_symmetry_order
_atom_site_calc_flag
_atom_site_refinement_flags_posn
_atom_site_refinement_flags_adp
_atom_site_refinement_flags_occupancy
_atom_site_disorder_assembly
_atom_site_disorder_group
O1 O 0.21777(14) 0.3794(2) 0.39043(11) 0.0455(4) Uani 1 1 d . . . . .
O2 O 0.2218(2) 0.8386(3) 0.19183(13) 0.0720(6) Uani 1 1 d . . . . .
N1 N 0.18915(16) 0.5954(3) 0.27870(12) 0.0399(4) Uani 1 1 d . . . . .
N2 N 0.44024(17) 0.6017(3) 0.55298(13) 0.0443(5) Uani 1 1 d . . . . .
N3 N 0.46592(18) 0.5803(3) 0.32838(14) 0.0555(6) Uani 1 1 d . . . . .
C1 C 0.3126(3) 0.5695(5) 0.7562(2) 0.0723(9) Uani 1 1 d . . . . .
H1 H 0.336225 0.532994 0.815181 0.087 Uiso 1 1 calc R . . . .
C2 C 0.3917(3) 0.5611(4) 0.69644(17) 0.0596(7) Uani 1 1 d . . . . .
H2 H 0.467558 0.521696 0.716656 0.072 Uiso 1 1 calc R . . . .
C3 C 0.3575(2) 0.6105(3) 0.60921(16) 0.0452(6) Uani 1 1 d . . . . .
C4 C 0.2425(2) 0.6735(3) 0.57766(16) 0.0430(5) Uani 1 1 d . . . . .
C5 C 0.2072(2) 0.7299(3) 0.48848(16) 0.0433(6) Uani 1 1 d . . . . .
C6 C 0.2876(2) 0.6928(3) 0.42213(15) 0.0395(5) Uani 1 1 d . . . . .
C7 C 0.23068(18) 0.5325(3) 0.36434(15) 0.0368(5) Uani 1 1 d . . . . .
C8 C 0.1154(2) 0.4881(3) 0.21131(15) 0.0407(5) Uani 1 1 d . . . . .
C9 C -0.0004(2) 0.5403(4) 0.18544(16) 0.0471(6) Uani 1 1 d . . . . .
C10 C -0.0722(2) 0.4305(4) 0.12488(17) 0.0543(7) Uani 1 1 d . . . . .
H10 H -0.149539 0.464404 0.106482 0.065 Uiso 1 1 calc R . . . .
C11 C -0.0327(2) 0.2719(4) 0.09083(16) 0.0535(7) Uani 1 1 d . . . . .
C12 C -0.1143(3) 0.1502(5) 0.0276(2) 0.0780(10) Uani 1 1 d . . . . .
H12A H -0.133846 0.208358 -0.029620 0.117 Uiso 1 1 calc GR . . . .
H12B H -0.183896 0.129435 0.051340 0.117 Uiso 1 1 calc GR . . . .
H12C H -0.076827 0.035653 0.021198 0.117 Uiso 1 1 calc GR . . . .
C13 C -0.0491(3) 0.7089(5) 0.2219(2) 0.0716(9) Uani 1 1 d . . . . .
H13A H -0.003131 0.812868 0.212137 0.107 Uiso 1 1 calc GR . . . .
H13B H -0.047286 0.694046 0.284853 0.107 Uiso 1 1 calc GR . . . .
H13C H -0.128002 0.726965 0.192097 0.107 Uiso 1 1 calc GR . . . .
C14 C 0.2877(2) 0.8469(3) 0.35308(16) 0.0453(6) Uani 1 1 d . . . . .
H14A H 0.243197 0.950668 0.367740 0.054 Uiso 1 1 calc R . . . .
H14B H 0.366513 0.886473 0.351751 0.054 Uiso 1 1 calc R . . . .
C15 C 0.2326(2) 0.7673(3) 0.26444(17) 0.0455(6) Uani 1 1 d . . . . .
C16 C 0.41010(19) 0.6385(3) 0.46947(16) 0.0400(5) Uani 1 1 d . . . . .
C17 C 0.50219(19) 0.6211(3) 0.41437(16) 0.0431(5) Uani 1 1 d . . . . .
C18 C 0.6191(2) 0.6439(3) 0.45149(19) 0.0505(6) Uani 1 1 d . . . . .
H18 H 0.642029 0.672555 0.511631 0.061 Uiso 1 1 calc R . . . .
C19 C 0.6999(2) 0.6230(4) 0.3969(2) 0.0632(8) Uani 1 1 d . . . . .
H19 H 0.778628 0.639343 0.419661 0.076 Uiso 1 1 calc R . . . .
C20 C 0.6644(3) 0.5782(4) 0.3096(2) 0.0683(8) Uani 1 1 d . . . . .
H20 H 0.718000 0.561558 0.272036 0.082 Uiso 1 1 calc R . . . .
C21 C 0.5478(3) 0.5584(5) 0.2783(2) 0.0664(8) Uani 1 1 d . . . . .
H21 H 0.523963 0.527731 0.218471 0.080 Uiso 1 1 calc R . . . .
C22 C 0.2028(3) 0.6301(4) 0.7284(2) 0.0652(8) Uani 1 1 d . . . . .
H22 H 0.151634 0.633755 0.768600 0.078 Uiso 1 1 calc R . . . .
C23 C 0.1642(2) 0.6884(4) 0.63898(17) 0.0502(6) Uani 1 1 d . . . . .
C24 C 0.0526(2) 0.7628(4) 0.6087(2) 0.0609(8) Uani 1 1 d . . . . .
H24 H -0.000172 0.770859 0.647458 0.073 Uiso 1 1 calc R . . . .
C25 C 0.0219(2) 0.8223(4) 0.5235(2) 0.0622(8) Uani 1 1 d . . . . .
H25 H -0.050987 0.874551 0.504816 0.075 Uiso 1 1 calc R . . . .
C26 C 0.0989(2) 0.8061(4) 0.46305(19) 0.0533(7) Uani 1 1 d . . . . .
H26 H 0.076194 0.847771 0.404782 0.064 Uiso 1 1 calc R . . . .
C27 C 0.1600(2) 0.3346(3) 0.17570(16) 0.0478(6) Uani 1 1 d . . . . .
C28 C 0.0832(2) 0.2282(4) 0.11636(17) 0.0537(6) Uani 1 1 d . . . . .
H28 H 0.111172 0.123457 0.093030 0.064 Uiso 1 1 calc R . . . .
C29 C 0.2870(3) 0.2861(4) 0.1975(2) 0.0661(8) Uani 1 1 d . . . . .
H29A H 0.299059 0.169275 0.172186 0.099 Uiso 1 1 calc GR . . . .
H29B H 0.311509 0.281183 0.261183 0.099 Uiso 1 1 calc GR . . . .
H29C H 0.331540 0.376869 0.173122 0.099 Uiso 1 1 calc GR . . . .

loop_
_atom_site_aniso_label
_atom_site_aniso_U_11
_atom_site_aniso_U_22
_atom_site_aniso_U_33
_atom_site_aniso_U_23
_atom_site_aniso_U_13
_atom_site_aniso_U_12
O1 0.0459(10) 0.0398(9) 0.0495(9) 0.0065(7) 0.0057(8) -0.0056(7)
O2 0.1053(18) 0.0547(12) 0.0530(12) 0.0109(10) 0.0068(11) -0.0167(11)
N1 0.0400(10) 0.0373(11) 0.0408(10) 0.0008(8) 0.0037(8) -0.0016(8)
N2 0.0402(11) 0.0450(12) 0.0467(11) -0.0017(9) 0.0049(8) 0.0021(9)
N3 0.0462(12) 0.0711(16) 0.0513(12) -0.0067(11) 0.0140(10) -0.0063(11)
C1 0.096(2) 0.075(2) 0.0483(16) 0.0044(15) 0.0204(15) 0.0154(19)
C2 0.0702(18) 0.0604(17) 0.0475(15) 0.0031(13) 0.0088(13) 0.0115(14)
C3 0.0482(14) 0.0407(12) 0.0463(13) -0.0048(10) 0.0074(10) 0.0016(11)
C4 0.0457(14) 0.0365(12) 0.0487(13) -0.0072(10) 0.0135(11) -0.0041(10)
C5 0.0370(12) 0.0428(13) 0.0500(13) -0.0086(11) 0.0078(10) -0.0008(10)
C6 0.0358(12) 0.0397(12) 0.0428(12) -0.0012(10) 0.0066(10) -0.0017(9)
C7 0.0310(11) 0.0382(12) 0.0418(12) 0.0013(10) 0.0083(9) -0.0026(9)
C8 0.0428(13) 0.0391(12) 0.0388(12) 0.0009(10) 0.0039(10) -0.0034(10)
C9 0.0472(14) 0.0505(14) 0.0428(13) 0.0001(11) 0.0058(11) 0.0015(11)
C10 0.0463(14) 0.0680(18) 0.0457(14) 0.0005(13) 0.0004(11) -0.0032(13)
C11 0.0647(17) 0.0569(16) 0.0370(13) -0.0040(11) 0.0046(12) -0.0118(13)
C12 0.083(2) 0.089(2) 0.0565(17) -0.0238(17) -0.0016(15) -0.0190(19)
C13 0.0520(17) 0.074(2) 0.086(2) -0.0187(17) 0.0046(15) 0.0104(15)
C14 0.0432(13) 0.0374(13) 0.0551(14) -0.0004(11) 0.0079(11) -0.0037(10)
C15 0.0512(14) 0.0361(12) 0.0494(15) 0.0056(11) 0.0099(11) 0.0001(11)
C16 0.0334(12) 0.0377(12) 0.0478(13) -0.0044(10) 0.0048(9) -0.0021(10)
C17 0.0372(12) 0.0395(13) 0.0535(14) 0.0015(11) 0.0104(10) -0.0046(10)
C18 0.0389(13) 0.0434(14) 0.0674(16) 0.0050(12) 0.0051(11) -0.0001(11)
C19 0.0371(14) 0.0589(17) 0.096(2) 0.0188(16) 0.0182(14) 0.0027(12)
C20 0.0545(17) 0.0657(19) 0.093(2) 0.0084(17) 0.0361(16) 0.0053(15)
C21 0.0624(18) 0.078(2) 0.0649(17) -0.0058(16) 0.0271(14) -0.0060(16)
C22 0.082(2) 0.0630(18) 0.0576(16) -0.0004(14) 0.0300(15) 0.0024(16)
C23 0.0545(16) 0.0444(14) 0.0556(15) -0.0061(11) 0.0206(12) -0.0024(11)
C24 0.0583(17) 0.0596(17) 0.0716(19) -0.0172(15) 0.0302(14) -0.0023(14)
C25 0.0433(15) 0.069(2) 0.075(2) -0.0166(16) 0.0136(14) 0.0090(13)
C26 0.0462(14) 0.0570(16) 0.0562(15) -0.0094(13) 0.0078(12) 0.0077(12)
C27 0.0516(15) 0.0437(14) 0.0475(13) 0.0002(11) 0.0070(11) -0.0005(11)
C28 0.0650(18) 0.0470(15) 0.0487(14) -0.0056(11) 0.0093(12) -0.0004(13)
C29 0.0589(17) 0.0532(16) 0.087(2) -0.0123(15) 0.0141(15) 0.0064(14)

loop_
_atom_type_symbol
_atom_type_description
_atom_type_scat_dispersion_real
_atom_type_scat_dispersion_imag
_atom_type_scat_source
C C 0.0033 0.0016 'International Tables Vol C Tables 4.2.6.8 and 6.1.1.4'
H H 0.0000 0.0000 'International Tables Vol C Tables 4.2.6.8 and 6.1.1.4'
N N 0.0061 0.0033 'International Tables Vol C Tables 4.2.6.8 and 6.1.1.4'
O O 0.0106 0.0060 'International Tables Vol C Tables 4.2.6.8 and 6.1.1.4'

loop_
_geom_angle_atom_site_label_1
_geom_angle_atom_site_label_2
_geom_angle_atom_site_label_3
_geom_angle
_geom_angle_site_symmetry_1
_geom_angle_site_symmetry_3
_geom_angle_publ_flag
C7 N1 C8 123.28(18) . . ?
C7 N1 C15 111.90(19) . . ?
C15 N1 C8 124.71(19) . . ?
C16 N2 C3 119.87(19) . . ?
C17 N3 C21 117.0(2) . . ?
C2 C1 H1 119.7 . . ?
C22 C1 H1 119.7 . . ?
C22 C1 C2 120.6(3) . . ?
C1 C2 H2 119.8 . . ?
C3 C2 C1 120.3(3) . . ?
C3 C2 H2 119.8 . . ?
N2 C3 C4 121.5(2) . . ?
C2 C3 N2 118.0(2) . . ?
C2 C3 C4 120.5(2) . . ?
C3 C4 C23 119.0(2) . . ?
C5 C4 C3 121.0(2) . . ?
C5 C4 C23 119.9(2) . . ?
C4 C5 C6 118.6(2) . . ?
C26 C5 C4 119.0(2) . . ?
C26 C5 C6 122.3(2) . . ?
C5 C6 C7 105.02(18) . . ?
C5 C6 C14 113.4(2) . . ?
C5 C6 C16 111.73(19) . . ?
C14 C6 C7 102.83(17) . . ?
C16 C6 C7 109.84(18) . . ?
C16 C6 C14 113.23(19) . . ?
O1 C7 N1 125.1(2) . . ?
O1 C7 C6 125.9(2) . . ?
N1 C7 C6 108.93(18) . . ?
C9 C8 N1 118.3(2) . . ?
C27 C8 N1 119.9(2) . . ?
C27 C8 C9 121.7(2) . . ?
C8 C9 C13 122.3(2) . . ?
C10 C9 C8 117.9(2) . . ?
C10 C9 C13 119.8(2) . . ?
C9 C10 H10 118.9 . . ?
C9 C10 C11 122.2(2) . . ?
C11 C10 H10 118.9 . . ?
C10 C11 C12 121.1(3) . . ?
C28 C11 C10 117.8(2) . . ?
C28 C11 C12 121.0(3) . . ?
C11 C12 H12A 109.5 . . ?
C11 C12 H12B 109.5 . . ?
C11 C12 H12C 109.5 . . ?
H12A C12 H12B 109.5 . . ?
H12A C12 H12C 109.5 . . ?
H12B C12 H12C 109.5 . . ?
C9 C13 H13A 109.5 . . ?
C9 C13 H13B 109.5 . . ?
C9 C13 H13C 109.5 . . ?
H13A C13 H13B 109.5 . . ?
H13A C13 H13C 109.5 . . ?
H13B C13 H13C 109.5 . . ?
C6 C14 H14A 110.5 . . ?
C6 C14 H14B 110.5 . . ?
H14A C14 H14B 108.7 . . ?
C15 C14 C6 105.93(19) . . ?
C15 C14 H14A 110.5 . . ?
C15 C14 H14B 110.5 . . ?
O2 C15 N1 123.7(2) . . ?
O2 C15 C14 127.5(2) . . ?
N1 C15 C14 108.7(2) . . ?
N2 C16 C6 125.8(2) . . ?
N2 C16 C17 116.4(2) . . ?
C17 C16 C6 117.9(2) . . ?
N3 C17 C16 116.1(2) . . ?
N3 C17 C18 122.6(2) . . ?
C18 C17 C16 121.3(2) . . ?
C17 C18 H18 120.9 . . ?
C19 C18 C17 118.2(3) . . ?
C19 C18 H18 120.9 . . ?
C18 C19 H19 120.1 . . ?
C20 C19 C18 119.8(3) . . ?
C20 C19 H19 120.1 . . ?
C19 C20 H20 120.8 . . ?
C19 C20 C21 118.4(3) . . ?
C21 C20 H20 120.8 . . ?
N3 C21 C20 124.0(3) . . ?
N3 C21 H21 118.0 . . ?
C20 C21 H21 118.0 . . ?
C1 C22 H22 119.4 . . ?
C1 C22 C23 121.1(3) . . ?
C23 C22 H22 119.4 . . ?
C22 C23 C4 118.3(2) . . ?
C24 C23 C4 118.7(2) . . ?
C24 C23 C22 122.9(2) . . ?
C23 C24 H24 119.8 . . ?
C25 C24 C23 120.4(2) . . ?
C25 C24 H24 119.8 . . ?
C24 C25 H25 119.7 . . ?
C24 C25 C26 120.7(3) . . ?
C26 C25 H25 119.7 . . ?
C5 C26 C25 121.2(3) . . ?
C5 C26 H26 119.4 . . ?
C25 C26 H26 119.4 . . ?
C8 C27 C28 117.6(2) . . ?
C8 C27 C29 122.0(2) . . ?
C28 C27 C29 120.4(2) . . ?
C11 C28 C27 122.6(3) . . ?
C11 C28 H28 118.7 . . ?
C27 C28 H28 118.7 . . ?
C27 C29 H29A 109.5 . . ?
C27 C29 H29B 109.5 . . ?
C27 C29 H29C 109.5 . . ?
H29A C29 H29B 109.5 . . ?
H29A C29 H29C 109.5 . . ?
H29B C29 H29C 109.5 . . ?

loop_
_geom_bond_atom_site_label_1
_geom_bond_atom_site_label_2
_geom_bond_distance
_geom_bond_site_symmetry_2
_geom_bond_publ_flag
O1 C7 1.209(3) . ?
O2 C15 1.208(3) . ?
N1 C7 1.385(3) . ?
N1 C8 1.446(3) . ?
N1 C15 1.390(3) . ?
N2 C3 1.404(3) . ?
N2 C16 1.285(3) . ?
N3 C17 1.334(3) . ?
N3 C21 1.337(3) . ?
C1 H1 0.9300 . ?
C1 C2 1.411(4) . ?
C1 C22 1.351(4) . ?
C2 H2 0.9300 . ?
C2 C3 1.364(4) . ?
C3 C4 1.420(3) . ?
C4 C5 1.407(3) . ?
C4 C23 1.425(3) . ?
C5 C6 1.524(3) . ?
C5 C26 1.373(3) . ?
C6 C7 1.544(3) . ?
C6 C14 1.543(3) . ?
C6 C16 1.533(3) . ?
C8 C9 1.393(3) . ?
C8 C27 1.391(3) . ?
C9 C10 1.386(4) . ?
C9 C13 1.508(4) . ?
C10 H10 0.9300 . ?
C10 C11 1.386(4) . ?
C11 C12 1.516(4) . ?
C11 C28 1.377(4) . ?
C12 H12A 0.9600 . ?
C12 H12B 0.9600 . ?
C12 H12C 0.9600 . ?
C13 H13A 0.9600 . ?
C13 H13B 0.9600 . ?
C13 H13C 0.9600 . ?
C14 H14A 0.9700 . ?
C14 H14B 0.9700 . ?
C14 C15 1.503(4) . ?
C16 C17 1.485(3) . ?
C17 C18 1.390(3) . ?
C18 H18 0.9300 . ?
C18 C19 1.375(4) . ?
C19 H19 0.9300 . ?
C19 C20 1.359(5) . ?
C20 H20 0.9300 . ?
C20 C21 1.367(4) . ?
C21 H21 0.9300 . ?
C22 H22 0.9300 . ?
C22 C23 1.420(4) . ?
C23 C24 1.411(4) . ?
C24 H24 0.9300 . ?
C24 C25 1.353(4) . ?
C25 H25 0.9300 . ?
C25 C26 1.405(4) . ?
C26 H26 0.9300 . ?
C27 C28 1.392(4) . ?
C27 C29 1.503(4) . ?
C28 H28 0.9300 . ?
C29 H29A 0.9600 . ?
C29 H29B 0.9600 . ?
C29 H29C 0.9600 . ?

loop_
_geom_torsion_atom_site_label_1
_geom_torsion_atom_site_label_2
_geom_torsion_atom_site_label_3
_geom_torsion_atom_site_label_4
_geom_torsion
_geom_torsion_site_symmetry_1
_geom_torsion_site_symmetry_2
_geom_torsion_site_symmetry_3
_geom_torsion_site_symmetry_4
_geom_torsion_publ_flag
N1 C8 C9 C10 -176.1(2) . . . . ?
N1 C8 C9 C13 3.0(4) . . . . ?
N1 C8 C27 C28 175.0(2) . . . . ?
N1 C8 C27 C29 -6.8(4) . . . . ?
N2 C3 C4 C5 -0.2(3) . . . . ?
N2 C3 C4 C23 -176.8(2) . . . . ?
N2 C16 C17 N3 151.8(2) . . . . ?
N2 C16 C17 C18 -27.3(3) . . . . ?
N3 C17 C18 C19 -0.2(4) . . . . ?
C1 C2 C3 N2 179.2(3) . . . . ?
C1 C2 C3 C4 0.9(4) . . . . ?
C1 C22 C23 C4 2.9(4) . . . . ?
C1 C22 C23 C24 -176.1(3) . . . . ?
C2 C1 C22 C23 -0.5(5) . . . . ?
C2 C3 C4 C5 178.1(3) . . . . ?
C2 C3 C4 C23 1.5(4) . . . . ?
C3 N2 C16 C6 -0.3(4) . . . . ?
C3 N2 C16 C17 -178.4(2) . . . . ?
C3 C4 C5 C6 10.1(3) . . . . ?
C3 C4 C5 C26 -173.8(2) . . . . ?
C3 C4 C23 C22 -3.4(4) . . . . ?
C3 C4 C23 C24 175.7(2) . . . . ?
C4 C5 C6 C7 105.2(2) . . . . ?
C4 C5 C6 C14 -143.3(2) . . . . ?
C4 C5 C6 C16 -13.8(3) . . . . ?
C4 C5 C26 C25 -2.3(4) . . . . ?
C4 C23 C24 C25 -1.5(4) . . . . ?
C5 C4 C23 C22 -180.0(2) . . . . ?
C5 C4 C23 C24 -0.9(4) . . . . ?
C5 C6 C7 O1 -64.8(3) . . . . ?
C5 C6 C7 N1 111.0(2) . . . . ?
C5 C6 C14 C15 -112.7(2) . . . . ?
C5 C6 C16 N2 9.5(3) . . . . ?
C5 C6 C16 C17 -172.39(19) . . . . ?
C6 C5 C26 C25 173.6(2) . . . . ?
C6 C14 C15 O2 -175.2(3) . . . . ?
C6 C14 C15 N1 7.5(3) . . . . ?
C6 C16 C17 N3 -26.4(3) . . . . ?
C6 C16 C17 C18 154.4(2) . . . . ?
C7 N1 C8 C9 110.2(3) . . . . ?
C7 N1 C8 C27 -68.3(3) . . . . ?
C7 N1 C15 O2 169.3(3) . . . . ?
C7 N1 C15 C14 -13.3(3) . . . . ?
C7 C6 C14 C15 0.2(2) . . . . ?
C7 C6 C16 N2 -106.6(3) . . . . ?
C7 C6 C16 C17 71.5(3) . . . . ?
C8 N1 C7 O1 5.7(3) . . . . ?
C8 N1 C7 C6 -170.2(2) . . . . ?
C8 N1 C15 O2 -7.0(4) . . . . ?
C8 N1 C15 C14 170.4(2) . . . . ?
C8 C9 C10 C11 0.7(4) . . . . ?
C8 C27 C28 C11 1.5(4) . . . . ?
C9 C8 C27 C28 -3.4(4) . . . . ?
C9 C8 C27 C29 174.9(3) . . . . ?
C9 C10 C11 C12 177.4(3) . . . . ?
C9 C10 C11 C28 -2.5(4) . . . . ?
C10 C11 C28 C27 1.3(4) . . . . ?
C12 C11 C28 C27 -178.6(3) . . . . ?
C13 C9 C10 C11 -178.5(3) . . . . ?
C14 C6 C7 O1 176.3(2) . . . . ?
C14 C6 C7 N1 -7.9(2) . . . . ?
C14 C6 C16 N2 139.1(2) . . . . ?
C14 C6 C16 C17 -42.8(3) . . . . ?
C15 N1 C7 O1 -170.6(2) . . . . ?
C15 N1 C7 C6 13.5(3) . . . . ?
C15 N1 C8 C9 -74.0(3) . . . . ?
C15 N1 C8 C27 107.6(3) . . . . ?
C16 N2 C3 C2 176.6(2) . . . . ?
C16 N2 C3 C4 -5.1(3) . . . . ?
C16 C6 C7 O1 55.4(3) . . . . ?
C16 C6 C7 N1 -128.7(2) . . . . ?
C16 C6 C14 C15 118.7(2) . . . . ?
C16 C17 C18 C19 179.0(2) . . . . ?
C17 N3 C21 C20 -1.2(5) . . . . ?
C17 C18 C19 C20 -1.0(4) . . . . ?
C18 C19 C20 C21 1.1(5) . . . . ?
C19 C20 C21 N3 0.0(5) . . . . ?
C21 N3 C17 C16 -178.0(2) . . . . ?
C21 N3 C17 C18 1.2(4) . . . . ?
C22 C1 C2 C3 -1.4(5) . . . . ?
C22 C23 C24 C25 177.5(3) . . . . ?
C23 C4 C5 C6 -173.3(2) . . . . ?
C23 C4 C5 C26 2.8(4) . . . . ?
C23 C24 C25 C26 2.0(4) . . . . ?
C24 C25 C26 C5 -0.1(4) . . . . ?
C26 C5 C6 C7 -70.8(3) . . . . ?
C26 C5 C6 C14 40.8(3) . . . . ?
C26 C5 C6 C16 170.2(2) . . . . ?
C27 C8 C9 C10 2.3(4) . . . . ?
C27 C8 C9 C13 -178.5(3) . . . . ?
C29 C27 C28 C11 -176.7(3) . . . . ?

loop_
_smtbx_masks_void_nr
_smtbx_masks_void_average_x
_smtbx_masks_void_average_y
_smtbx_masks_void_average_z
_smtbx_masks_void_volume
_smtbx_masks_void_count_electrons
_smtbx_masks_void_content
1 0.500 -0.945 1.000 237.4 48.2 ?
